data_7217086
loop_
_publ_author_name
'Li, Qipeng'
'Qian, Jinjie'

_publ_section_title
;
 Multifarious zinc coordination polymers based on
 biphenyl-3,3',5,5'-tetracarboxylate and different flexibility of N-donor
 ligands
;
_journal_name_full 'RSC Advances'
_journal_paper_doi 10.1039/C4RA04505J
_journal_year 2014
_chemical_formula_sum 'C36 H36 N8 O9 Zn2'
_chemical_formula_weight 855.47
_chemical_name_systematic
;
?
;
_space_group_IT_number 14
_symmetry_space_group_name_Hall '-P 2ybc'
_symmetry_space_group_name_H-M 'P 1 21/c 1'
_atom_sites_solution_hydrogens geom
_atom_sites_solution_primary direct
_atom_sites_solution_secondary difmap
_audit_creation_method SHELXL-97
_cell_angle_alpha 90.00
_cell_angle_beta 90.637(5)
_cell_angle_gamma 90.00
_cell_formula_units_Z 4
_cell_length_a 20.8464(18)
_cell_length_b 9.5471(9)
_cell_length_c 19.1788(17)
_cell_measurement_temperature 298(2)
_cell_volume 3816.8(6)
_computing_structure_refinement 'SHELXL-97 (Sheldrick, 1997)'
_computing_structure_solution 'SHELXS-97 (Sheldrick, 1990)'
_diffrn_ambient_temperature 298(2)
_diffrn_measured_fraction_theta_full 0.989
_diffrn_measured_fraction_theta_max 0.989
_diffrn_radiation_monochromator graphite
_diffrn_radiation_source 'fine-focus sealed tube'
_diffrn_radiation_type MoK\a
_diffrn_radiation_wavelength 0.71073
_diffrn_reflns_av_R_equivalents 0.0551
_diffrn_reflns_av_sigmaI/netI 0.0592
_diffrn_reflns_limit_h_max 26
_diffrn_reflns_limit_h_min -22
_diffrn_reflns_limit_k_max 12
_diffrn_reflns_limit_k_min -12
_diffrn_reflns_limit_l_max 24
_diffrn_reflns_limit_l_min -24
_diffrn_reflns_number 30419
_diffrn_reflns_theta_full 27.40
_diffrn_reflns_theta_max 27.40
_diffrn_reflns_theta_min 2.35
_exptl_absorpt_coefficient_mu 1.321
_exptl_absorpt_correction_T_max 0.7781
_exptl_absorpt_correction_T_min 0.7336
_exptl_crystal_density_diffrn 1.489
_exptl_crystal_density_method 'not measured'
_exptl_crystal_F_000 1760
_exptl_crystal_size_max 0.25
_exptl_crystal_size_mid 0.25
_exptl_crystal_size_min 0.20
_refine_diff_density_max 2.313
_refine_diff_density_min -1.201
_refine_diff_density_rms 0.162
_refine_ls_extinction_method none
_refine_ls_goodness_of_fit_ref 1.900
_refine_ls_hydrogen_treatment mixed
_refine_ls_matrix_type full
_refine_ls_number_parameters 488
_refine_ls_number_reflns 8594
_refine_ls_number_restraints 0
_refine_ls_restrained_S_all 1.900
_refine_ls_R_factor_all 0.1077
_refine_ls_R_factor_gt 0.0990
_refine_ls_shift/su_max 0.007
_refine_ls_shift/su_mean 0.001
_refine_ls_structure_factor_coef Fsqd
_refine_ls_weighting_details 'calc w=1/[\s^2^(Fo^2^)+(0.1000P)^2^+0.0000P] where P=(Fo^2^+2Fc^2^)/3'
_refine_ls_weighting_scheme calc
_refine_ls_wR_factor_gt 0.2865
_refine_ls_wR_factor_ref 0.2929
_reflns_number_gt 7529
_reflns_number_total 8594
_reflns_threshold_expression >2sigma(I)
_cod_data_source_file c4ra04505j2.cif
_cod_data_source_block 1
_cod_original_sg_symbol_H-M P21/c
_cod_database_code 7217086

loop_
_symmetry_equiv_pos_as_xyz
'x, y, z'
'-x, y+1/2, -z+1/2'
'-x, -y, -z'
'x, -y-1/2, z-1/2'

loop_
_atom_site_label
_atom_site_type_symbol
_atom_site_fract_x
_atom_site_fract_y
_atom_site_fract_z
_atom_site_U_iso_or_equiv
_atom_site_adp_type
_atom_site_occupancy
_atom_site_symmetry_multiplicity
_atom_site_calc_flag
_atom_site_refinement_flags
Zn1 Zn 0.41739(3) 0.20103(6) 0.31858(3) 0.0324(2) Uani 1 1 d .
Zn2 Zn 0.07127(3) -0.89054(6) 0.66005(3) 0.0354(2) Uani 1 1 d .
O5 O 0.1124(2) -0.0326(4) 0.6024(2) 0.0519(12) Uani 1 1 d .
N3 N 0.4025(2) 0.2057(5) 0.2137(2) 0.0384(11) Uani 1 1 d .
C7 C 0.2270(3) -0.3598(5) 0.5247(3) 0.0347(12) Uani 1 1 d .
O4 O 0.3662(2) -0.6550(4) 0.3631(2) 0.0449(10) Uani 1 1 d .
O7 O 0.0929(2) -0.6971(4) 0.6324(2) 0.0464(10) Uani 1 1 d .
O1 O 0.3963(2) 0.0080(4) 0.3465(2) 0.0470(11) Uani 1 1 d .
N1 N 0.5124(3) 0.2089(5) 0.3349(3) 0.0434(11) Uani 1 1 d .
C3 C 0.3505(3) -0.1674(5) 0.4172(3) 0.0310(10) Uani 1 1 d .
N5 N -0.0253(3) -0.8892(5) 0.6499(3) 0.0471(12) Uani 1 1 d .
N7 N 0.0934(3) -0.8945(5) 0.7622(3) 0.0475(13) Uani 1 1 d .
C5 C 0.3557(3) -0.4124(5) 0.3882(3) 0.0328(11) Uani 1 1 d .
C9 C 0.1368(3) -0.2748(5) 0.5944(3) 0.0315(11) Uani 1 1 d .
C8 C 0.1867(3) -0.2508(5) 0.5477(3) 0.0342(12) Uani 1 1 d .
H14 H 0.1936 -0.1603 0.5314 0.041 Uiso 1 1 calc R
C4 C 0.3767(3) -0.2765(5) 0.3780(3) 0.0309(10) Uani 1 1 d .
H15 H 0.4081 -0.2578 0.3453 0.037 Uiso 1 1 calc R
C16 C 0.1513(3) -0.6698(5) 0.6195(3) 0.0405(13) Uani 1 1 d .
C1 C 0.2783(3) -0.3309(5) 0.4754(3) 0.0321(11) Uani 1 1 d .
C13 C 0.3722(3) -0.0176(5) 0.4058(3) 0.0365(12) Uani 1 1 d .
C14 C 0.3854(3) -0.5305(5) 0.3476(3) 0.0330(11) Uani 1 1 d .
O6 O 0.0547(3) -0.1806(4) 0.6652(3) 0.0550(13) Uani 1 1 d .
C12 C 0.2142(3) -0.4946(5) 0.5502(3) 0.0355(12) Uani 1 1 d .
H21 H 0.2403 -0.5683 0.5364 0.043 Uiso 1 1 calc R
C11 C 0.1638(3) -0.5230(5) 0.5956(3) 0.0348(11) Uani 1 1 d .
C6 C 0.3065(3) -0.4420(5) 0.4359(3) 0.0313(11) Uani 1 1 d .
H23 H 0.2923 -0.5336 0.4417 0.038 Uiso 1 1 calc R
C15 C 0.0973(3) -0.1580(5) 0.6233(3) 0.0393(13) Uani 1 1 d .
C10 C 0.1248(3) -0.4127(5) 0.6174(3) 0.0341(11) Uani 1 1 d .
H25 H 0.0908 -0.4302 0.6471 0.041 Uiso 1 1 calc R
O2 O 0.3666(3) 0.0691(4) 0.4540(2) 0.0658(16) Uani 1 1 d .
O8 O 0.1956(3) -0.7547(5) 0.6225(4) 0.082(2) Uani 1 1 d .
N2 N 0.6137(3) 0.2741(6) 0.3257(3) 0.0508(13) Uani 1 1 d .
C2 C 0.3032(3) -0.1961(5) 0.4654(3) 0.0326(11) Uani 1 1 d .
H29 H 0.2873 -0.1229 0.4922 0.039 Uiso 1 1 calc R
N4 N 0.4254(3) 0.1952(5) 0.1025(3) 0.0466(13) Uani 1 1 d .
C19 C 0.5534(3) 0.2971(6) 0.3054(3) 0.0407(13) Uani 1 1 d .
H32 H 0.5413 0.3669 0.2742 0.049 Uiso 1 1 calc R
N6 N -0.1255(3) -0.8281(7) 0.6675(3) 0.0565(14) Uani 1 1 d .
C24 C 0.4464(3) 0.1701(6) 0.1678(3) 0.0382(12) Uani 1 1 d .
H34 H 0.4863 0.1327 0.1792 0.046 Uiso 1 1 calc R
C25 C 0.3506(4) 0.2510(9) 0.1753(4) 0.0617(19) Uani 1 1 d .
H35 H 0.3121 0.2824 0.1938 0.074 Uiso 1 1 calc R
C34 C -0.0644(3) -0.8093(7) 0.6862(4) 0.0527(16) Uani 1 1 d .
H36 H -0.0508 -0.7472 0.7208 0.063 Uiso 1 1 calc R
C23 C 0.4620(4) 0.1676(8) 0.0393(3) 0.0550(17) Uani 1 1 d .
H37A H 0.5017 0.2208 0.0411 0.066 Uiso 1 1 calc R
H37B H 0.4375 0.1993 -0.0010 0.066 Uiso 1 1 calc R
C21 C 0.6117(4) 0.1594(9) 0.3707(4) 0.068(2) Uani 1 1 d .
H38 H 0.6466 0.1175 0.3930 0.081 Uiso 1 1 calc R
C22 C 0.4775(4) 0.0151(7) 0.0308(3) 0.0501(16) Uani 1 1 d .
H39A H 0.4379 -0.0365 0.0238 0.060 Uiso 1 1 calc R
H39B H 0.4976 -0.0189 0.0734 0.060 Uiso 1 1 calc R
N8 N 0.0818(4) -0.8906(13) 0.8749(4) 0.121(4) Uani 1 1 d .
C26 C 0.3638(4) 0.2431(9) 0.1074(4) 0.067(2) Uani 1 1 d .
H41 H 0.3363 0.2658 0.0706 0.081 Uiso 1 1 calc R
C32 C -0.2277(3) -0.8468(9) 0.7333(4) 0.0575(18) Uani 1 1 d .
H42A H -0.2059 -0.9074 0.7665 0.069 Uiso 1 1 calc R
H42B H -0.2485 -0.9057 0.6986 0.069 Uiso 1 1 calc R
C30 C 0.1474(4) -0.8438(9) 0.7948(4) 0.067(2) Uani 1 1 d .
H44 H 0.1833 -0.8097 0.7719 0.080 Uiso 1 1 calc R
C33 C -0.1799(4) -0.7546(10) 0.6988(5) 0.067(2) Uani 1 1 d .
H45A H -0.2017 -0.7012 0.6627 0.081 Uiso 1 1 calc R
H45B H -0.1634 -0.6886 0.7330 0.081 Uiso 1 1 calc R
C27 C 0.0209(4) -0.9950(11) 0.9691(4) 0.076(3) Uani 1 1 d .
H46A H 0.0565 -1.0582 0.9777 0.091 Uiso 1 1 calc R
H46B H -0.0035 -1.0342 0.9304 0.091 Uiso 1 1 calc R
C20 C 0.5503(4) 0.1211(8) 0.3759(4) 0.0612(19) Uani 1 1 d .
H47 H 0.5352 0.0472 0.4028 0.073 Uiso 1 1 calc R
C28 C 0.0478(6) -0.8690(10) 0.9447(5) 0.088(3) Uani 1 1 d .
H50A H 0.0783 -0.8336 0.9789 0.105 Uiso 1 1 calc R
H50B H 0.0141 -0.7996 0.9388 0.105 Uiso 1 1 calc R
C17 C 0.7215(3) 0.2610(9) 0.2712(4) 0.0566(17) Uani 1 1 d .
H52A H 0.7011 0.1970 0.2384 0.068 Uiso 1 1 calc R
H52B H 0.7420 0.2056 0.3075 0.068 Uiso 1 1 calc R
C18 C 0.6709(4) 0.3536(9) 0.3034(4) 0.0635(19) Uani 1 1 d .
H57A H 0.6894 0.4015 0.3434 0.076 Uiso 1 1 calc R
H57B H 0.6578 0.4241 0.2697 0.076 Uiso 1 1 calc R
C31 C 0.1415(5) -0.8499(13) 0.8632(5) 0.092(3) Uani 1 1 d .
H59 H 0.1729 -0.8297 0.8965 0.110 Uiso 1 1 calc R
C35 C -0.0644(4) -0.9647(9) 0.6065(4) 0.071(2) Uani 1 1 d .
H61 H -0.0499 -1.0286 0.5736 0.086 Uiso 1 1 calc R
C29 C 0.0551(4) -0.9288(14) 0.8118(4) 0.098(4) Uani 1 1 d .
H63 H 0.0156 -0.9726 0.8058 0.118 Uiso 1 1 calc R
O3 O 0.4272(2) -0.5048(4) 0.3040(2) 0.0445(10) Uani 1 1 d .
C36 C -0.1271(3) -0.9346(6) 0.6176(3) 0.078(3) Uani 1 1 d .
H7 H -0.1630 -0.9755 0.5967 0.093 Uiso 1 1 calc R
O9 O -0.2291(3) -1.1434(6) 0.5188(3) 0.135(3) Uiso 1 1 d R
H9A H -0.2277 -1.1614 0.4769 0.161 Uiso 1 1 d R
H9B H -0.2640 -1.1130 0.5309 0.161 Uiso 1 1 d R

loop_
_atom_site_aniso_label
_atom_site_aniso_U_11
_atom_site_aniso_U_22
_atom_site_aniso_U_33
_atom_site_aniso_U_23
_atom_site_aniso_U_13
_atom_site_aniso_U_12
Zn1 0.0393(4) 0.0228(3) 0.0353(4) -0.0037(2) 0.0145(3) -0.0014(2)
Zn2 0.0394(4) 0.0248(3) 0.0422(4) -0.0016(2) 0.0173(3) 0.0000(2)
O5 0.067(3) 0.0250(18) 0.064(3) -0.0016(18) 0.038(2) 0.0018(19)
N3 0.042(3) 0.035(2) 0.039(2) 0.0014(18) 0.011(2) 0.0035(19)
C7 0.040(3) 0.026(2) 0.038(3) -0.001(2) 0.011(2) 0.000(2)
O4 0.055(3) 0.0216(17) 0.059(2) -0.0049(17) 0.029(2) 0.0030(17)
O7 0.047(3) 0.0247(18) 0.068(3) 0.0113(18) 0.015(2) -0.0013(17)
O1 0.069(3) 0.0208(17) 0.052(2) -0.0019(16) 0.024(2) -0.0057(18)
N1 0.045(3) 0.041(3) 0.044(3) 0.002(2) 0.007(2) -0.001(2)
C3 0.034(3) 0.023(2) 0.036(2) -0.0029(19) 0.008(2) 0.001(2)
N5 0.042(3) 0.045(3) 0.054(3) -0.012(2) 0.011(2) -0.006(2)
N7 0.057(4) 0.041(3) 0.045(3) 0.006(2) 0.011(2) 0.002(2)
C5 0.033(3) 0.031(2) 0.035(2) -0.003(2) 0.009(2) 0.003(2)
C9 0.036(3) 0.021(2) 0.038(2) 0.0028(19) 0.009(2) -0.001(2)
C8 0.049(3) 0.021(2) 0.033(2) -0.0001(19) 0.009(2) 0.001(2)
C4 0.034(3) 0.027(2) 0.031(2) 0.0007(19) 0.007(2) -0.002(2)
C16 0.042(3) 0.027(2) 0.052(3) 0.002(2) 0.012(3) -0.001(2)
C1 0.038(3) 0.027(2) 0.032(2) -0.0020(19) 0.006(2) 0.001(2)
C13 0.039(3) 0.025(2) 0.045(3) -0.001(2) 0.008(2) -0.004(2)
C14 0.031(3) 0.033(2) 0.036(2) -0.003(2) 0.010(2) 0.000(2)
O6 0.066(3) 0.034(2) 0.066(3) 0.0058(19) 0.037(3) 0.006(2)
C12 0.037(3) 0.028(2) 0.042(3) -0.001(2) 0.008(2) 0.006(2)
C11 0.039(3) 0.033(3) 0.033(2) 0.001(2) 0.001(2) -0.005(2)
C6 0.036(3) 0.016(2) 0.042(3) 0.0003(18) 0.011(2) -0.0011(19)
C15 0.046(3) 0.028(2) 0.045(3) -0.006(2) 0.016(3) -0.001(2)
C10 0.036(3) 0.028(2) 0.039(3) 0.002(2) 0.007(2) -0.007(2)
O2 0.109(5) 0.033(2) 0.056(3) -0.013(2) 0.028(3) -0.026(3)
O8 0.047(3) 0.046(3) 0.154(6) 0.045(3) 0.014(3) 0.006(2)
N2 0.043(3) 0.059(3) 0.050(3) 0.000(3) -0.001(2) -0.001(3)
C2 0.042(3) 0.023(2) 0.033(2) -0.0028(18) 0.014(2) 0.002(2)
N4 0.058(4) 0.046(3) 0.037(2) -0.003(2) 0.001(2) 0.015(2)
C19 0.041(3) 0.037(3) 0.045(3) 0.000(2) 0.008(3) 0.000(2)
N6 0.036(3) 0.072(4) 0.061(3) -0.011(3) 0.003(3) 0.001(3)
C24 0.046(3) 0.038(3) 0.031(2) -0.001(2) 0.008(2) 0.007(2)
C25 0.049(4) 0.078(5) 0.058(4) 0.001(4) 0.011(3) 0.020(4)
C34 0.034(4) 0.060(4) 0.064(4) -0.021(3) 0.008(3) 0.003(3)
C23 0.072(5) 0.063(4) 0.030(3) 0.005(3) 0.014(3) 0.012(4)
C21 0.049(5) 0.089(6) 0.065(4) 0.024(4) -0.007(4) 0.009(4)
C22 0.063(5) 0.058(4) 0.029(3) -0.003(3) 0.007(3) 0.008(3)
N8 0.057(5) 0.260(13) 0.046(4) 0.053(6) 0.005(3) -0.004(6)
C26 0.065(5) 0.083(5) 0.053(4) 0.003(4) -0.011(4) 0.024(4)
C32 0.043(4) 0.077(5) 0.053(4) 0.005(3) -0.004(3) -0.001(3)
C30 0.067(5) 0.082(5) 0.051(4) 0.005(4) 0.008(4) -0.013(4)
C33 0.039(4) 0.084(5) 0.078(5) -0.008(4) 0.005(4) 0.009(4)
C27 0.058(5) 0.125(8) 0.044(3) 0.024(4) -0.005(3) -0.007(5)
C20 0.064(5) 0.057(4) 0.063(4) 0.021(3) 0.002(4) 0.005(3)
C28 0.109(9) 0.073(6) 0.081(6) 0.000(5) 0.000(6) 0.000(5)
C17 0.032(4) 0.076(5) 0.062(4) -0.003(4) -0.002(3) 0.000(3)
C18 0.041(4) 0.076(5) 0.073(5) -0.006(4) 0.002(3) -0.008(4)
C31 0.057(6) 0.160(10) 0.058(5) 0.013(6) -0.004(4) 0.005(6)
C35 0.053(5) 0.075(5) 0.085(5) -0.043(4) 0.004(4) 0.002(4)
C29 0.032(4) 0.203(12) 0.061(5) 0.057(6) 0.011(3) 0.002(6)
O3 0.047(3) 0.034(2) 0.053(2) -0.0074(18) 0.0180(19) -0.0042(17)
C36 0.053(5) 0.101(7) 0.080(5) -0.032(5) -0.006(4) -0.006(5)

loop_
_atom_type_symbol
_atom_type_description
_atom_type_scat_dispersion_real
_atom_type_scat_dispersion_imag
_atom_type_scat_source
C C 0.0033 0.0016 'International Tables Vol C Tables 4.2.6.8 and 6.1.1.4'
N N 0.0061 0.0033 'International Tables Vol C Tables 4.2.6.8 and 6.1.1.4'
O O 0.0106 0.0060 'International Tables Vol C Tables 4.2.6.8 and 6.1.1.4'
Zn Zn 0.2839 1.4301 'International Tables Vol C Tables 4.2.6.8 and 6.1.1.4'
H H 0.0000 0.0000 'International Tables Vol C Tables 4.2.6.8 and 6.1.1.4'

loop_
_geom_angle_atom_site_label_1
_geom_angle_atom_site_label_2
_geom_angle_atom_site_label_3
_geom_angle
_geom_angle_site_symmetry_1
_geom_angle_site_symmetry_3
O4 Zn1 O1 114.64(17) 1_565 .
O4 Zn1 N1 116.9(2) 1_565 .
O1 Zn1 N1 102.4(2) . .
O4 Zn1 N3 109.94(19) 1_565 .
O1 Zn1 N3 104.91(18) . .
N1 Zn1 N3 107.1(2) . .
O5 Zn2 O7 113.19(18) 1_545 .
O5 Zn2 N7 116.2(2) 1_545 .
O7 Zn2 N7 103.3(2) . .
O5 Zn2 N5 113.1(2) 1_545 .
O7 Zn2 N5 101.4(2) . .
N7 Zn2 N5 108.2(2) . .
C15 O5 Zn2 110.8(3) . 1_565
C24 N3 C25 105.8(5) . .
C24 N3 Zn1 123.7(4) . .
C25 N3 Zn1 130.4(4) . .
C12 C7 C8 116.8(5) . .
C12 C7 C1 122.8(5) . .
C8 C7 C1 120.4(5) . .
C14 O4 Zn1 112.1(3) . 1_545
C16 O7 Zn2 117.8(4) . .
C13 O1 Zn1 120.9(3) . .
C19 N1 C20 105.0(6) . .
C19 N1 Zn1 126.6(4) . .
C20 N1 Zn1 128.3(5) . .
C2 C3 C4 119.7(4) . .
C2 C3 C13 119.9(4) . .
C4 C3 C13 120.4(5) . .
C34 N5 C35 105.0(6) . .
C34 N5 Zn2 124.9(4) . .
C35 N5 Zn2 130.1(5) . .
C29 N7 C30 105.4(7) . .
C29 N7 Zn2 125.9(6) . .
C30 N7 Zn2 128.1(5) . .
C4 C5 C6 120.9(4) . .
C4 C5 C14 119.7(5) . .
C6 C5 C14 119.4(4) . .
C8 C9 C10 119.2(5) . .
C8 C9 C15 122.1(4) . .
C10 C9 C15 118.7(5) . .
C9 C8 C7 121.9(4) . .
C5 C4 C3 119.8(5) . .
O8 C16 O7 125.1(5) . .
O8 C16 C11 119.9(6) . .
O7 C16 C11 114.9(5) . .
C2 C1 C6 116.9(5) . .
C2 C1 C7 122.5(5) . .
C6 C1 C7 120.6(5) . .
O2 C13 O1 125.3(5) . .
O2 C13 C3 119.2(5) . .
O1 C13 C3 115.5(4) . .
O3 C14 O4 124.1(5) . .
O3 C14 C5 119.8(5) . .
O4 C14 C5 116.1(4) . .
C7 C12 C11 122.8(5) . .
C10 C11 C12 119.0(5) . .
C10 C11 C16 120.6(5) . .
C12 C11 C16 120.4(5) . .
C5 C6 C1 120.0(4) . .
O6 C15 O5 123.0(5) . .
O6 C15 C9 121.2(5) . .
O5 C15 C9 115.8(5) . .
C11 C10 C9 120.2(5) . .
C19 N2 C21 106.0(6) . .
C19 N2 C18 126.3(6) . .
C21 N2 C18 127.7(6) . .
C3 C2 C1 122.7(4) . .
C24 N4 C26 106.9(5) . .
C24 N4 C23 124.9(6) . .
C26 N4 C23 128.1(6) . .
N1 C19 N2 112.4(6) . .
C34 N6 C36 107.4(6) . .
C34 N6 C33 124.5(6) . .
C36 N6 C33 128.0(6) . .
N3 C24 N4 110.8(5) . .
C26 C25 N3 109.6(6) . .
N5 C34 N6 111.9(6) . .
N4 C23 C22 112.3(5) . .
C20 C21 N2 107.2(6) . .
C23 C22 C22 113.4(7) . 3_655
C31 N8 C29 107.5(7) . .
C31 N8 C28 123.5(9) . .
C29 N8 C28 128.0(8) . .
C25 C26 N4 106.8(6) . .
C33 C32 C17 111.4(7) . 4_456
C31 C30 N7 110.5(8) . .
N6 C33 C32 115.0(7) . .
C28 C27 C27 124.1(12) . 3_537
C21 C20 N1 109.4(6) . .
C27 C28 N8 111.4(9) . .
C18 C17 C32 111.7(7) . 4_655
N2 C18 C17 112.7(7) . .
C30 C31 N8 106.3(9) . .
C36 C35 N5 111.3(6) . .
N7 C29 N8 109.5(8) . .
C35 C36 N6 104.2(6) . .

loop_
_geom_bond_atom_site_label_1
_geom_bond_atom_site_label_2
_geom_bond_distance
_geom_bond_site_symmetry_2
Zn1 O4 1.944(4) 1_565
Zn1 O1 1.970(4) .
Zn1 N1 2.004(6) .
Zn1 N3 2.033(5) .
Zn2 O5 1.954(4) 1_545
Zn2 O7 1.975(4) .
Zn2 N7 2.008(5) .
Zn2 N5 2.019(6) .
O5 C15 1.302(6) .
O5 Zn2 1.954(4) 1_565
N3 C24 1.320(7) .
N3 C25 1.372(9) .
C7 C12 1.404(7) .
C7 C8 1.411(7) .
C7 C1 1.461(8) .
O4 C14 1.291(6) .
O4 Zn1 1.944(4) 1_545
O7 C16 1.273(7) .
O1 C13 1.272(7) .
N1 C19 1.330(8) .
N1 C20 1.389(9) .
C3 C2 1.387(7) .
C3 C4 1.399(7) .
C3 C13 1.517(7) .
N5 C34 1.321(8) .
N5 C35 1.364(9) .
N7 C29 1.290(9) .
N7 C30 1.371(10) .
C5 C4 1.384(7) .
C5 C6 1.411(7) .
C5 C14 1.507(7) .
C9 C8 1.400(7) .
C9 C10 1.412(7) .
C9 C15 1.496(7) .
C16 O8 1.229(8) .
C16 C11 1.498(7) .
C1 C2 1.402(7) .
C1 C6 1.433(7) .
C13 O2 1.247(7) .
C14 O3 1.239(6) .
O6 C15 1.224(7) .
C12 C11 1.398(8) .
C11 C10 1.397(8) .
N2 C19 1.330(8) .
N2 C21 1.395(9) .
N2 C18 1.481(9) .
N4 C24 1.344(7) .
N4 C26 1.368(9) .
N4 C23 1.464(8) .
N6 C34 1.332(9) .
N6 C36 1.396(8) .
N6 C33 1.468(9) .
C25 C26 1.336(10) .
C23 C22 1.501(10) .
C21 C20 1.337(11) .
C22 C22 1.543(12) 3_655
N8 C31 1.324(13) .
N8 C29 1.375(13) .
N8 C28 1.536(12) .
C32 C33 1.491(11) .
C32 C17 1.529(11) 4_456
C30 C31 1.320(11) .
C27 C28 1.410(13) .
C27 C27 1.480(15) 3_537
C17 C18 1.512(10) .
C17 C32 1.529(11) 4_655
C35 C36 1.358(10) .
